data_5000339
loop_
_publ_author_name
'Torsten Gottschalk-Gaudig'
'John C. Huffman'
'H\'el\`ene G\'erard'
'Odile Eisenstein'
'Kenneth G. Caulton'

_publ_section_title
;
Unsaturated Ru(0) Species with a Constrained Bis-Phosphine Ligand:
[Ru(CO)2(tBu2PCH2CH2PtBu2)]2. Comparison to [Ru(CO)2(PtBu2Me)2]
;
_journal_name_full 'Inorganic Chemistry'
_journal_page_first 3957
_journal_page_last 3962
_journal_paper_doi 10.1021/ic9911320
_journal_volume 39
_journal_year 2000
_chemical_formula_moiety ?
_chemical_formula_sum 'C40 H80 O4 P4 Ru2'
_chemical_formula_weight 951.108
_space_group_IT_number 14
_symmetry_cell_setting monoclinic
_symmetry_space_group_name_Hall '-P 2ybc'
_symmetry_space_group_name_H-M 'P 1 21/c 1'
_cell_angle_alpha 90
_cell_angle_beta 112.917(10)
_cell_angle_gamma 90
_cell_formula_units_Z 2
_cell_length_a 11.353(3)
_cell_length_b 18.453(4)
_cell_length_c 11.830(3)
_cell_measurement_reflns_used 38
_cell_measurement_temperature 105.
_cell_measurement_theta_max 9.46
_cell_measurement_theta_min 8.7
_cell_volume 2282.8(10)
_diffrn_ambient_temperature 105.
_diffrn_detector_area_resol_mean ?
_diffrn_measured_fraction_theta_full 0
_diffrn_measured_fraction_theta_max 1
_diffrn_measurement_device_type 'refurbished Picker diffractometer'
_diffrn_measurement_method '\q/2\q scans'
_diffrn_radiation_type 'Mo K\a'
_diffrn_radiation_wavelength 0.71069
_diffrn_reflns_av_R_equivalents 0.09
_diffrn_reflns_limit_h_max 6
_diffrn_reflns_limit_h_min -13
_diffrn_reflns_limit_k_max 21
_diffrn_reflns_limit_k_min -8
_diffrn_reflns_limit_l_max 14
_diffrn_reflns_limit_l_min -14
_diffrn_reflns_number 4730
_diffrn_reflns_theta_full 0
_diffrn_reflns_theta_max 24.9981
_diffrn_reflns_theta_min 3.054
_diffrn_standards_decay_% 2.1
_diffrn_standards_interval_count 236
_diffrn_standards_number 4
_exptl_absorpt_coefficient_mu 0.838
_exptl_absorpt_correction_T_max 0.953
_exptl_absorpt_correction_T_min 0.877
_exptl_absorpt_correction_type analytical
_exptl_absorpt_process_details Tompa
_exptl_crystal_colour green
_exptl_crystal_density_diffrn 1.384
_exptl_crystal_density_meas ?
_exptl_crystal_density_method 'not measured'
_exptl_crystal_description 'rectangular plate'
_exptl_crystal_F_000 1000
_exptl_crystal_size_max .35
_exptl_crystal_size_mid .15
_exptl_crystal_size_min .06
_refine_diff_density_max 0.55
_refine_diff_density_min -0.49
_refine_ls_abs_structure_details none
_refine_ls_abs_structure_Flack ?
_refine_ls_extinction_coef -0.00000025(7)
_refine_ls_extinction_expression
;
Larson, A. C. (1967).  Acta Cryst. 23, p. 664.  Eq. (3)
;
_refine_ls_extinction_method Zachariasen
_refine_ls_goodness_of_fit_ref 1.1184
_refine_ls_hydrogen_treatment ?
_refine_ls_matrix_type full
_refine_ls_number_parameters 347
_refine_ls_number_reflns 2980
_refine_ls_R_factor_gt 0.0669
_refine_ls_shift/su_max 0.023
_refine_ls_structure_factor_coef F
_refine_ls_weighting_details w^-1^=\s^2^(F)+(.03F)^2^
_refine_ls_weighting_scheme calc
_refine_ls_wR_factor_ref 0.0376
_reflns_number_gt 2417
_reflns_number_total 4010
_reflns_threshold_expression F^2^>2.33\s(F^2^)
_cod_depositor_comments
;
The same structure appears twice in Inorganic Chemistry. The reference
for the other paper is:
    Inorganic Chemistry 38, 5241-5245 (1999) 
(Comment included by miguel)
;
_cod_original_sg_symbol_H-M 'P 21/c'
_cod_database_code 5000339

loop_
_symmetry_equiv_pos_as_xyz
x,y,z
-x,1/2+y,1/2-z
x,1/2-y,1/2+z
-x,-y,-z

loop_
_atom_site_label
_atom_site_type_symbol
_atom_site_fract_x
_atom_site_fract_y
_atom_site_fract_z
_atom_site_U_iso_or_equiv
_atom_site_adp_type
_atom_site_occupancy
_atom_site_disorder_group
_atom_site_disorder_assembly
RU1 RU -0.00886(5) -0.06297(3) 0.05445(5) 0.01041(19) Uani 1 0 .
P2 P 0.15564(17) -0.12659(9) 0.22649(16) 0.0128(7) Uani 1 0 .
C3 C 0.0774(7) -0.1554(4) 0.3306(6) 0.014(3) Uani 1 0 .
C4 C -0.0624(7) -0.1742(4) 0.2623(7) 0.017(3) Uani 1 0 .
P5 P -0.15390(17) -0.10566(10) 0.15006(16) 0.0125(7) Uani 1 0 .
C6 C 0.2161(7) -0.2149(4) 0.1876(6) 0.015(3) Uani 1 0 .
C7 C 0.2663(8) -0.2003(4) 0.0865(7) 0.019(3) Uani 1 0 .
C8 C 0.3210(8) -0.2529(5) 0.2955(8) 0.025(3) Uani 1 0 .
C9 C 0.1042(8) -0.2683(4) 0.1384(8) 0.018(3) Uani 1 0 .
C10 C 0.3007(6) -0.0736(4) 0.3392(6) 0.017(3) Uani 1 0 .
C11 C 0.4153(7) -0.0730(5) 0.3007(7) 0.020(3) Uani 1 0 .
C12 C 0.3481(8) -0.1029(5) 0.4715(7) 0.025(3) Uani 1 0 .
C13 C 0.2547(8) 0.0043(4) 0.3390(7) 0.022(3) Uani 1 0 .
C14 C -0.3003(7) -0.1599(4) 0.0527(7) 0.020(3) Uani 1 0 .
C15 C -0.2586(8) -0.2291(5) 0.0028(8) 0.026(3) Uani 1 0 .
C16 C -0.3808(8) -0.1151(5) -0.0590(8) 0.026(3) Uani 1 0 .
C17 C -0.3809(9) -0.1864(5) 0.1212(9) 0.032(4) Uani 1 0 .
C18 C -0.2033(7) -0.0389(4) 0.2483(6) 0.019(3) Uani 1 0 .
C19 C -0.0985(9) 0.0198(5) 0.2924(8) 0.031(4) Uani 1 0 .
C20 C -0.2092(9) -0.0743(5) 0.3633(8) 0.031(4) Uani 1 0 .
C21 C -0.3313(8) -0.0007(4) 0.1797(8) 0.025(3) Uani 1 0 .
C22 C 0.1377(6) -0.0187(4) 0.0227(6) 0.012(2) Uani 1 0 .
O23 O 0.2443(4) -0.0331(2) 0.0331(4) 0.0192(19) Uani 1 0 .
C24 C -0.0504(7) -0.1296(4) -0.0704(7) 0.021(3) Uani 1 0 .
O25 O -0.0720(5) -0.1637(3) -0.1591(5) 0.028(2) Uani 1 0 .
H1 H 0.121(6) -0.197(4) 0.386(6) 0.0265 Uiso 1 0 .
H2 H 0.074(6) -0.114(4) 0.383(6) 0.0265 Uiso 1 0 .
H3 H -0.069(7) -0.218(4) 0.211(7) 0.0295 Uiso 1 0 .
H4 H -0.098(7) -0.181(4) 0.315(7) 0.0295 Uiso 1 0 .
H5 H 0.299(7) -0.240(4) 0.068(7) 0.0309 Uiso 1 0 .
H6 H 0.201(7) -0.180(4) 0.016(7) 0.0309 Uiso 1 0 .
H7 H 0.334(7) -0.167(4) 0.112(7) 0.0309 Uiso 1 0 .
H8 H 0.300(8) -0.268(4) 0.352(7) 0.0373 Uiso 1 0 .
H9 H 0.335(7) -0.301(4) 0.264(7) 0.0373 Uiso 1 0 .
H10 H 0.389(8) -0.226(4) 0.321(7) 0.0373 Uiso 1 0 .
H11 H 0.046(7) -0.246(4) 0.079(7) 0.0301 Uiso 1 0 .
H12 H 0.149(7) -0.305(4) 0.114(6) 0.0301 Uiso 1 0 .
H13 H 0.082(7) -0.290(4) 0.202(7) 0.0301 Uiso 1 0 .
H14 H 0.457(7) -0.115(4) 0.299(7) 0.0328 Uiso 1 0 .
H15 H 0.387(7) -0.048(4) 0.219(7) 0.0328 Uiso 1 0 .
H16 H 0.465(7) -0.048(4) 0.347(7) 0.0328 Uiso 1 0 .
H17 H 0.281(7) -0.103(4) 0.507(6) 0.0369 Uiso 1 0 .
H18 H 0.385(8) -0.142(4) 0.473(7) 0.0369 Uiso 1 0 .
H19 H 0.413(7) -0.072(4) 0.531(7) 0.0369 Uiso 1 0 .
H20 H 0.314(8) 0.026(4) 0.379(7) 0.0345 Uiso 1 0 .
H21 H 0.239(7) 0.036(4) 0.260(7) 0.0345 Uiso 1 0 .
H22 H 0.184(7) 0.009(4) 0.365(6) 0.0345 Uiso 1 0 .
H23 H -0.330(8) -0.245(4) -0.046(7) 0.038 Uiso 1 0 .
H24 H -0.195(8) -0.221(4) -0.028(7) 0.038 Uiso 1 0 .
H25 H -0.236(8) -0.264(4) 0.065(7) 0.038 Uiso 1 0 .
H26 H -0.417(7) -0.080(4) -0.031(7) 0.0391 Uiso 1 0 .
H27 H -0.333(8) -0.110(4) -0.106(7) 0.0391 Uiso 1 0 .
H28 H -0.450(8) -0.143(4) -0.113(7) 0.0391 Uiso 1 0 .
H29 H -0.427(8) -0.158(5) 0.138(8) 0.0443 Uiso 1 0 .
H30 H -0.453(8) -0.210(4) 0.080(7) 0.0443 Uiso 1 0 .
H31 H -0.335(8) -0.220(4) 0.190(8) 0.0443 Uiso 1 0 .
H32 H -0.014(8) 0.004(4) 0.343(7) 0.0436 Uiso 1 0 .
H33 H -0.100(8) 0.045(4) 0.228(7) 0.0436 Uiso 1 0 .
H34 H -0.119(8) 0.045(4) 0.345(7) 0.0436 Uiso 1 0 .
H35 H -0.235(8) -0.041(4) 0.407(7) 0.0421 Uiso 1 0 .
H36 H -0.274(8) -0.102(4) 0.351(7) 0.0421 Uiso 1 0 .
H37 H -0.125(8) -0.089(4) 0.419(7) 0.0421 Uiso 1 0 .
H38 H -0.334(7) 0.036(4) 0.226(7) 0.0368 Uiso 1 0 .
H39 H -0.317(7) 0.033(4) 0.116(7) 0.0368 Uiso 1 0 .
H40 H -0.408(7) -0.036(4) 0.153(7) 0.0368 Uiso 1 0 .

loop_
_atom_site_aniso_label
_atom_site_aniso_U_11
_atom_site_aniso_U_22
_atom_site_aniso_U_33
_atom_site_aniso_U_12
_atom_site_aniso_U_13
_atom_site_aniso_U_23
RU1 0.0109(7) 0.0083(14) 0.0122(8) 0.0005(3) 0.0046(2) 0.0012(3)
P2 0.0139(13) 0.012(2) 0.0131(12) 0.0017(8) 0.0057(8) 0.0013(8)
C3 0.016(4) 0.012(4) 0.013(4) 0.003(3) 0.004(3) 0.002(3)
C4 0.021(4) 0.016(5) 0.014(4) 0.001(3) 0.008(3) 0.006(3)
P5 0.0104(11) 0.012(2) 0.0158(13) -0.0008(8) 0.0055(8) 0.0010(8)
C6 0.024(4) 0.013(4) 0.011(4) 0.002(3) 0.010(3) 0.000(3)
C7 0.014(4) 0.019(6) 0.025(5) 0.004(3) 0.011(4) -0.003(4)
C8 0.027(5) 0.019(6) 0.028(5) 0.008(4) 0.011(4) 0.008(4)
C9 0.027(5) 0.006(4) 0.023(5) 0.009(3) 0.014(4) 0.007(3)
C10 0.011(3) 0.015(5) 0.018(4) -0.005(3) -0.002(3) -0.004(3)
C11 0.018(4) 0.022(6) 0.019(4) -0.005(4) 0.004(3) 0.000(4)
C12 0.021(5) 0.031(7) 0.018(4) -0.002(4) 0.002(4) 0.001(4)
C13 0.026(5) 0.018(5) 0.021(5) -0.008(4) 0.007(4) -0.002(4)
C14 0.018(4) 0.017(5) 0.023(4) 0.001(3) 0.005(3) 0.005(3)
C15 0.021(5) 0.022(6) 0.033(6) -0.001(4) 0.007(4) -0.008(4)
C16 0.015(4) 0.029(7) 0.029(5) -0.007(4) 0.001(4) -0.003(4)
C17 0.027(5) 0.032(8) 0.037(6) -0.005(4) 0.013(4) 0.008(4)
C18 0.022(4) 0.023(6) 0.015(4) 0.010(3) 0.009(3) 0.002(3)
C19 0.034(6) 0.032(8) 0.030(6) 0.000(4) 0.016(4) -0.011(4)
C20 0.037(6) 0.037(8) 0.025(5) 0.003(5) 0.020(4) 0.001(4)
C21 0.026(5) 0.014(5) 0.040(6) 0.008(4) 0.020(4) 0.005(4)
C22 0.007(4) 0.020(5) 0.004(3) 0.004(3) -0.002(3) -0.001(3)
O23 0.014(3) 0.019(4) 0.024(3) 0.004(2) 0.006(2) 0.008(2)
C24 0.025(5) 0.009(4) 0.028(5) 0.001(3) 0.009(4) 0.001(3)
O25 0.045(4) 0.016(4) 0.020(3) -0.006(3) 0.011(3) -0.008(2)

loop_
_atom_type_symbol
_atom_type_description
_atom_type_scat_dispersion_real
_atom_type_scat_dispersion_imag
_atom_type_scat_source
RU Ru -1.42 0.836 'International Tables Vol. IV (1974) Table 2.2B'
P P 0.09 0.095 'International Tables Vol. IV (1974) Table 2.2B'
O O 0.008 0.006 'International Tables Vol. IV (1974) Table 2.2B'
C C 0.002 0.002 'International Tables Vol. IV (1974) Table 2.2B'
H H 0 0 'International Tables Vol. IV (1974) Table 2.2B'

loop_
_geom_angle_atom_site_label_1
_geom_angle_atom_site_label_2
_geom_angle_atom_site_label_3
_geom_angle
_geom_angle_site_symmetry_1
_geom_angle_site_symmetry_2
_geom_angle_site_symmetry_3
_geom_angle_publ_flag
P2 RU1 P5 83.99(6) . . . no
P2 RU1 C22 154.08(18) . . 4_555 no
P2 RU1 C22 86.10(19) . . . no
P2 RU1 C24 102.7(2) . . . no
P5 RU1 C22 87.18(19) . . 4_555 no
P5 RU1 C22 164.47(18) . . . no
P5 RU1 C24 98.5(2) . . . no
C22 RU1 C22 96.7(2) 4_555 . . no
C22 RU1 C24 102.6(3) 4_555 . . no
C22 RU1 C24 95.4(3) . . . no
RU1 P2 C3 106.3(2) . . . no
RU1 P2 C6 116.1(2) . . . no
RU1 P2 C10 119.9(2) . . . no
C3 P2 C6 103.1(3) . . . no
C3 P2 C10 100.8(3) . . . no
C6 P2 C10 108.1(3) . . . no
RU1 P5 C4 105.2(2) . . . no
RU1 P5 C14 118.3(2) . . . no
RU1 P5 C18 118.6(2) . . . no
C4 P5 C14 101.0(3) . . . no
C4 P5 C18 102.7(3) . . . no
C14 P5 C18 108.2(3) . . . no
P2 C3 C4 112.7(5) . . . no
P2 C3 H1 114(4) . . . no
P2 C3 H2 110(4) . . . no
C4 C3 H1 109(4) . . . no
C4 C3 H2 103(4) . . . no
H1 C3 H2 108(5) . . . no
P5 C4 C3 114.1(5) . . . no
P5 C4 H3 104(4) . . . no
P5 C4 H4 109(5) . . . no
C3 C4 H3 109(4) . . . no
C3 C4 H4 110(5) . . . no
H3 C4 H4 111(6) . . . no
P2 C6 C7 108.5(5) . . . no
P2 C6 C8 115.4(5) . . . no
P2 C6 C9 108.7(5) . . . no
C7 C6 C8 109.0(6) . . . no
C7 C6 C9 108.7(6) . . . no
C8 C6 C9 106.4(6) . . . no
C6 C7 H5 112(5) . . . no
C6 C7 H6 111(4) . . . no
C6 C7 H7 112(4) . . . no
H5 C7 H6 111(6) . . . no
H5 C7 H7 104(6) . . . no
H6 C7 H7 107(6) . . . no
C6 C8 H8 116(6) . . . no
C6 C8 H9 106(4) . . . no
C6 C8 H10 109(5) . . . no
H8 C8 H9 98(7) . . . no
H8 C8 H10 113(8) . . . no
H9 C8 H10 113(7) . . . no
C6 C9 H11 105(5) . . . no
C6 C9 H12 97(4) . . . no
C6 C9 H13 114(4) . . . no
H11 C9 H12 115(6) . . . no
H11 C9 H13 119(7) . . . no
H12 C9 H13 105(6) . . . no
P2 C10 C11 113.1(5) . . . no
P2 C10 C12 113.0(5) . . . no
P2 C10 C13 106.0(5) . . . no
C11 C10 C12 107.6(6) . . . no
C11 C10 C13 108.7(6) . . . no
C12 C10 C13 108.4(6) . . . no
C10 C11 H14 120(5) . . . no
C10 C11 H15 108(4) . . . no
C10 C11 H16 106(6) . . . no
H14 C11 H15 110(6) . . . no
H14 C11 H16 107(7) . . . no
H15 C11 H16 106(7) . . . no
C10 C12 H17 114(4) . . . no
C10 C12 H18 108(6) . . . no
C10 C12 H19 113(4) . . . no
H17 C12 H18 117(7) . . . no
H17 C12 H19 100(6) . . . no
H18 C12 H19 105(7) . . . no
C10 C13 H20 106(6) . . . no
C10 C13 H21 118(4) . . . no
C10 C13 H22 114(5) . . . no
H20 C13 H21 93(7) . . . no
H20 C13 H22 113(7) . . . no
H21 C13 H22 111(6) . . . no
P5 C14 C15 109.8(5) . . . no
P5 C14 C16 109.1(5) . . . no
P5 C14 C17 114.4(6) . . . no
C15 C14 C16 106.5(7) . . . no
C15 C14 C17 105.9(7) . . . no
C16 C14 C17 110.8(7) . . . no
C14 C15 H23 101(6) . . . no
C14 C15 H24 115(5) . . . no
C14 C15 H25 107(5) . . . no
H23 C15 H24 118(7) . . . no
H23 C15 H25 101(7) . . . no
H24 C15 H25 113(7) . . . no
C14 C16 H26 106(5) . . . no
C14 C16 H27 106(5) . . . no
C14 C16 H28 110(5) . . . no
H26 C16 H27 128(7) . . . no
H26 C16 H28 105(6) . . . no
H27 C16 H28 101(6) . . . no
C14 C17 H29 120(6) . . . no
C14 C17 H30 119(5) . . . no
C14 C17 H31 114(5) . . . no
H29 C17 H30 85(7) . . . no
H29 C17 H31 112(8) . . . no
H30 C17 H31 103(7) . . . no
P5 C18 C19 106.6(5) . . . no
P5 C18 C20 112.8(5) . . . no
P5 C18 C21 114.5(5) . . . no
C19 C18 C20 107.1(6) . . . no
C19 C18 C21 107.7(6) . . . no
C20 C18 C21 107.8(6) . . . no
C18 C19 H32 117(5) . . . no
C18 C19 H33 109(5) . . . no
C18 C19 H34 104(5) . . . no
H32 C19 H33 112(7) . . . no
H32 C19 H34 101(7) . . . no
H33 C19 H34 114(7) . . . no
C18 C20 H35 111(5) . . . no
C18 C20 H36 116(6) . . . no
C18 C20 H37 111(5) . . . no
H35 C20 H36 93(7) . . . no
H35 C20 H37 105(6) . . . no
H36 C20 H37 119(7) . . . no
C18 C21 H38 106(5) . . . no
C18 C21 H39 106(4) . . . no
C18 C21 H40 113(4) . . . no
H38 C21 H39 92(6) . . . no
H38 C21 H40 117(7) . . . no
H39 C21 H40 120(6) . . . no
RU1 C22 RU1 83.3(2) . . 4_555 no
RU1 C22 O23 139.9(5) . . . no
RU1 C22 O23 136.6(5) 4_555 . . no
RU1 C24 O25 169.8(6) . . . no

loop_
_geom_bond_atom_site_label_1
_geom_bond_atom_site_label_2
_geom_bond_distance
_geom_bond_site_symmetry_1
_geom_bond_site_symmetry_2
_geom_bond_publ_flag
RU1 P2 2.4593(19) . . no
RU1 P5 2.4620(19) . . no
RU1 C22 2.016(7) . . no
RU1 C22 2.050(6) . 4_555 no
RU1 C24 1.836(7) . . no
P2 C3 1.854(7) . . no
P2 C6 1.893(7) . . no
P2 C10 1.932(6) . . no
P5 C4 1.835(7) . . no
P5 C14 1.898(7) . . no
P5 C18 1.921(7) . . no
O23 C22 1.198(7) . . no
O25 C24 1.165(8) . . no
C3 C4 1.515(10) . . no
C3 H1 1.01(7) . . no
C3 H2 0.99(7) . . no
C4 H3 1.00(7) . . no
C4 H4 0.88(7) . . no
C6 C7 1.536(10) . . no
C6 C8 1.535(10) . . no
C6 C9 1.532(10) . . no
C7 H5 0.88(8) . . no
C7 H6 0.95(8) . . no
C7 H7 0.94(8) . . no
C8 H8 0.84(8) . . no
C8 H9 1.00(8) . . no
C8 H10 0.86(8) . . no
C9 H11 0.86(7) . . no
C9 H12 0.96(8) . . no
C9 H13 0.97(7) . . no
C10 C11 1.536(10) . . no
C10 C12 1.542(10) . . no
C10 C13 1.529(10) . . no
C11 H14 0.91(8) . . no
C11 H15 1.01(7) . . no
C11 H16 0.77(8) . . no
C12 H17 1.01(8) . . no
C12 H18 0.82(8) . . no
C12 H19 0.98(8) . . no
C13 H20 0.77(8) . . no
C13 H21 1.06(7) . . no
C13 H22 0.97(8) . . no
C14 C15 1.555(11) . . no
C14 C16 1.525(10) . . no
C14 C17 1.520(11) . . no
C15 H23 0.84(8) . . no
C15 H24 0.94(8) . . no
C15 H25 0.93(8) . . no
C16 H26 0.89(8) . . no
C16 H27 0.92(8) . . no
C16 H28 0.95(8) . . no
C17 H29 0.82(8) . . no
C17 H30 0.89(8) . . no
C17 H31 0.99(8) . . no
C18 C19 1.542(11) . . no
C18 C20 1.533(10) . . no
C18 C21 1.532(10) . . no
C19 H32 0.95(8) . . no
C19 H33 0.89(8) . . no
C19 H34 0.88(8) . . no
C20 H35 0.93(8) . . no
C20 H36 0.87(8) . . no
C20 H37 0.97(8) . . no
C21 H38 0.88(7) . . no
C21 H39 1.03(7) . . no
C21 H40 1.03(7) . . no
